data_4501467
loop_
_publ_author_name
'Zhang, Liping'
'Hao, Xiang'
'Sun, Wen-Hua'
'Redshaw, Carl'

_publ_section_title
;
 Synthesis, Characterization, and Ethylene Polymerization Behavior of
 8-(Nitroarylamino)-5,6,7-trihydroquinolylnickel Dichlorides: Influence of
 the Nitro Group and Impurities on Catalytic Activity
;
_journal_issue 10
_journal_name_full 'ACS Catalysis'
_journal_page_first 1213
_journal_paper_doi 10.1021/cs200308b
_journal_volume 1
_journal_year 2011
_chemical_formula_sum 'C21 H25 Cl2 N3 Ni O2'
_chemical_formula_weight 481.05
_chemical_name_systematic
; 
 ? 
;
_space_group_IT_number 2
_symmetry_cell_setting triclinic
_symmetry_space_group_name_Hall '-P 1'
_symmetry_space_group_name_H-M 'P -1'
_atom_sites_solution_hydrogens geom
_atom_sites_solution_primary direct
_atom_sites_solution_secondary difmap
_audit_creation_method SHELXL-97
_cell_angle_alpha 107.41(3)
_cell_angle_beta 103.11(3)
_cell_angle_gamma 96.34(3)
_cell_formula_units_Z 2
_cell_length_a 8.4918(17)
_cell_length_b 11.126(2)
_cell_length_c 14.794(3)
_cell_measurement_reflns_used 3949
_cell_measurement_temperature 173(2)
_cell_measurement_theta_max 27.4737
_cell_measurement_theta_min 1.4999
_cell_volume 1274.8(6)
_computing_cell_refinement 'CrystalClear (Rigaku Inc., 2007)'
_computing_data_collection 'CrystalClear (Rigaku Inc., 2007)'
_computing_data_reduction 'CrystalClear (Rigaku Inc., 2007)'
_computing_molecular_graphics 'XP in Siemens SHELXTL (Sheldrick, 1994)'
_computing_publication_material 'SHELX97 (Sheldrick, 1997)'
_computing_structure_refinement 'SHELXL-97 (Sheldrick, 1997)'
_computing_structure_solution 'SHELXS-97 (Sheldrick, 1990)'
_diffrn_ambient_temperature 173(2)
_diffrn_measured_fraction_theta_full 0.992
_diffrn_measured_fraction_theta_max 0.992
_diffrn_measurement_device_type 'Saturn724+ CCD'
_diffrn_measurement_method '\w scans at fixed \c = 45\%'
_diffrn_radiation_monochromator graphite
_diffrn_radiation_source 'fine-focus sealed tube'
_diffrn_radiation_type MoK\a
_diffrn_radiation_wavelength 0.71073
_diffrn_reflns_av_R_equivalents 0.0386
_diffrn_reflns_av_sigmaI/netI 0.0413
_diffrn_reflns_limit_h_max 11
_diffrn_reflns_limit_h_min -10
_diffrn_reflns_limit_k_max 14
_diffrn_reflns_limit_k_min -14
_diffrn_reflns_limit_l_max 19
_diffrn_reflns_limit_l_min -19
_diffrn_reflns_number 15643
_diffrn_reflns_theta_full 27.48
_diffrn_reflns_theta_max 27.48
_diffrn_reflns_theta_min 1.50
_diffrn_standards_decay_% none
_diffrn_standards_interval_count none
_diffrn_standards_interval_time none
_diffrn_standards_number none
_exptl_absorpt_coefficient_mu 0.989
_exptl_absorpt_correction_T_max 0.9075
_exptl_absorpt_correction_T_min 0.8191
_exptl_absorpt_correction_type numerical
_exptl_crystal_colour yellow
_exptl_crystal_density_diffrn 1.253
_exptl_crystal_density_method 'not measured'
_exptl_crystal_description Prism
_exptl_crystal_F_000 500
_exptl_crystal_size_max 0.21
_exptl_crystal_size_mid 0.11
_exptl_crystal_size_min 0.10
_platon_squeeze_details ' ?'
_refine_diff_density_max 1.564
_refine_diff_density_min -0.549
_refine_diff_density_rms 0.136
_refine_ls_extinction_method none
_refine_ls_goodness_of_fit_ref 1.064
_refine_ls_hydrogen_treatment constr
_refine_ls_matrix_type full
_refine_ls_number_parameters 262
_refine_ls_number_reflns 5793
_refine_ls_number_restraints 0
_refine_ls_restrained_S_all 1.064
_refine_ls_R_factor_all 0.0724
_refine_ls_R_factor_gt 0.0644
_refine_ls_shift/su_max 0.001
_refine_ls_shift/su_mean 0.000
_refine_ls_structure_factor_coef Fsqd
_refine_ls_weighting_details 'calc w=1/[\s^2^(Fo^2^)+(0.1101P)^2^+1.4405P] where P=(Fo^2^+2Fc^2^)/3'
_refine_ls_weighting_scheme calc
_refine_ls_wR_factor_gt 0.1856
_refine_ls_wR_factor_ref 0.1924
_reflns_number_gt 4942
_reflns_number_total 5793
_reflns_threshold_expression >2sigma(I)
_cod_data_source_file cs200308b_si_001.cif
_cod_data_source_block Ni4
_cod_depositor_comments
;
The following automatic conversions were performed:

'_symmetry_cell_setting' value 'Triclinic' changed to 'triclinic'
according to /home/saulius/struct/CIF-dictionaries/cif_core.dic
dictionary named 'cif_core.dic' version 2.4.1 from
2010-06-29.

'_exptl_absorpt_correction_type' value 'Numerical'
changed to 'numerical' according to
/home/saulius/struct/CIF-dictionaries/cif_core.dic dictionary named
'cif_core.dic' version 2.4.1 from 2010-06-29.

Automatic conversion script
Id: cif_fix_values 1715 2011-07-08 13:25:40Z adriana 
;
_cod_original_cell_volume 1274.9(4)
_cod_original_sg_symbol_H-M P-1
_cod_database_code 4501467

loop_
_symmetry_equiv_pos_as_xyz
'x, y, z'
'-x, -y, -z'

loop_
_atom_site_label
_atom_site_type_symbol
_atom_site_fract_x
_atom_site_fract_y
_atom_site_fract_z
_atom_site_U_iso_or_equiv
_atom_site_adp_type
_atom_site_occupancy
_atom_site_symmetry_multiplicity
_atom_site_calc_flag
_atom_site_refinement_flags
Ni1 Ni 0.58285(5) 0.90925(4) 0.56742(3) 0.03145(17) Uani 1 1 d .
Cl2 Cl 0.44838(10) 0.87611(8) 0.40053(6) 0.0364(2) Uani 1 1 d .
Cl1 Cl 0.38850(12) 0.82165(9) 0.62538(8) 0.0467(3) Uani 1 1 d .
N2 N 0.7931(4) 0.9563(3) 0.6861(2) 0.0342(6) Uani 1 1 d .
N1 N 0.6759(4) 0.7444(3) 0.5343(2) 0.0347(6) Uani 1 1 d .
C5 C 0.8054(5) 0.7424(3) 0.6060(3) 0.0378(8) Uani 1 1 d .
C9 C 0.8707(5) 0.8647(4) 0.6883(3) 0.0396(8) Uani 1 1 d .
C1 C 0.6090(5) 0.6373(4) 0.4576(3) 0.0412(8) Uani 1 1 d .
H1A H 0.5193 0.6393 0.4066 0.049 Uiso 1 1 calc R
C10 C 0.8552(5) 1.0800(4) 0.7634(3) 0.0414(9) Uani 1 1 d .
C4 C 0.8719(6) 0.6333(4) 0.6041(3) 0.0456(9) Uani 1 1 d .
C11 C 0.9601(5) 1.1717(4) 0.7449(4) 0.0485(10) Uani 1 1 d .
C2 C 0.6653(5) 0.5233(4) 0.4494(3) 0.0450(9) Uani 1 1 d .
H2A H 0.6155 0.4484 0.3939 0.054 Uiso 1 1 calc R
C15 C 0.8035(6) 1.1009(5) 0.8493(3) 0.0574(12) Uani 1 1 d .
C8 C 1.0271(7) 0.8718(5) 0.7647(4) 0.0728(17) Uani 1 1 d .
H8A H 1.1213 0.9159 0.7502 0.087 Uiso 1 1 calc R
H8B H 1.0203 0.9248 0.8301 0.087 Uiso 1 1 calc R
C12 C 1.0242(7) 1.2876(5) 0.8292(6) 0.0786(19) Uani 1 1 d .
C3 C 0.7962(6) 0.5212(4) 0.5242(3) 0.0467(9) Uani 1 1 d .
H3A H 0.8346 0.4435 0.5212 0.056 Uiso 1 1 calc R
C19 C 0.9899(5) 1.1465(4) 0.6452(4) 0.0533(11) Uani 1 1 d .
H19A H 0.8987 1.0750 0.5990 0.064 Uiso 1 1 calc R
C6 C 1.0182(7) 0.6372(5) 0.6870(4) 0.0646(14) Uani 1 1 d .
H6A H 0.9936 0.5634 0.7092 0.078 Uiso 1 1 calc R
H6B H 1.1153 0.6271 0.6610 0.078 Uiso 1 1 calc R
N3 N 1.1382(9) 1.3893(6) 0.8347(5) 0.1015(19) Uani 1 1 d .
C16 C 0.6814(7) 1.0070(7) 0.8643(4) 0.0726(16) Uani 1 1 d .
H16A H 0.6539 0.9280 0.8048 0.087 Uiso 1 1 calc R
C13 C 0.9811(11) 1.3096(7) 0.9139(6) 0.100(3) Uani 1 1 d .
H13A H 1.0275 1.3880 0.9667 0.120 Uiso 1 1 calc R
C7 C 1.0586(8) 0.7516(6) 0.7693(5) 0.095(2) Uani 1 1 d .
H7A H 1.0037 0.7329 0.8172 0.114 Uiso 1 1 calc R
H7B H 1.1785 0.7645 0.7995 0.114 Uiso 1 1 calc R
C14 C 0.8690(10) 1.2177(8) 0.9242(5) 0.098(3) Uani 1 1 d .
H14A H 0.8365 1.2349 0.9834 0.117 Uiso 1 1 calc R
C21 C 0.9754(7) 1.2590(6) 0.6066(6) 0.0809(19) Uani 1 1 d .
H21A H 0.8728 1.2886 0.6131 0.121 Uiso 1 1 calc R
H21B H 0.9748 1.2311 0.5370 0.121 Uiso 1 1 calc R
H21C H 1.0693 1.3293 0.6447 0.121 Uiso 1 1 calc R
O2 O 1.1153(10) 1.5004(5) 0.8641(5) 0.135(2) Uani 1 1 d .
O1 O 1.2635(9) 1.3638(8) 0.8070(7) 0.155(3) Uani 1 1 d .
C20 C 1.1488(7) 1.0979(7) 0.6371(5) 0.0795(17) Uani 1 1 d .
H20A H 1.1546 1.0258 0.6621 0.119 Uiso 1 1 calc R
H20B H 1.2435 1.1672 0.6760 0.119 Uiso 1 1 calc R
H20C H 1.1503 1.0693 0.5679 0.119 Uiso 1 1 calc R
C18 C 0.5197(9) 1.0547(9) 0.8688(5) 0.104(3) Uani 1 1 d .
H18A H 0.4783 1.0792 0.8108 0.156 Uiso 1 1 calc R
H18B H 0.5394 1.1292 0.9286 0.156 Uiso 1 1 calc R
H18C H 0.4381 0.9860 0.8701 0.156 Uiso 1 1 calc R
C17 C 0.7540(11) 0.9665(11) 0.9530(5) 0.122(3) Uani 1 1 d .
H17A H 0.8564 0.9365 0.9466 0.184 Uiso 1 1 calc R
H17B H 0.6748 0.8971 0.9553 0.184 Uiso 1 1 calc R
H17C H 0.7769 1.0400 1.0137 0.184 Uiso 1 1 calc R

loop_
_atom_site_aniso_label
_atom_site_aniso_U_11
_atom_site_aniso_U_22
_atom_site_aniso_U_33
_atom_site_aniso_U_23
_atom_site_aniso_U_13
_atom_site_aniso_U_12
Ni1 0.0309(3) 0.0246(2) 0.0391(3) 0.01103(19) 0.00904(19) 0.00667(17)
Cl2 0.0377(4) 0.0278(4) 0.0404(5) 0.0089(3) 0.0060(4) 0.0101(3)
Cl1 0.0449(5) 0.0391(5) 0.0621(6) 0.0218(5) 0.0211(5) 0.0049(4)
N2 0.0391(15) 0.0308(15) 0.0333(15) 0.0097(12) 0.0114(12) 0.0100(12)
N1 0.0396(16) 0.0272(14) 0.0381(16) 0.0117(12) 0.0103(13) 0.0088(12)
C5 0.046(2) 0.0306(17) 0.0410(19) 0.0161(15) 0.0123(16) 0.0120(15)
C9 0.048(2) 0.0358(19) 0.0357(18) 0.0120(15) 0.0091(16) 0.0146(16)
C1 0.041(2) 0.0291(17) 0.050(2) 0.0100(16) 0.0104(17) 0.0069(15)
C10 0.0366(18) 0.0344(19) 0.044(2) 0.0032(16) 0.0032(16) 0.0142(15)
C4 0.064(3) 0.038(2) 0.043(2) 0.0187(17) 0.0173(19) 0.0223(19)
C11 0.0331(18) 0.036(2) 0.069(3) 0.0132(19) 0.0032(18) 0.0097(15)
C2 0.049(2) 0.0281(18) 0.055(2) 0.0089(17) 0.0165(19) 0.0060(16)
C15 0.059(3) 0.063(3) 0.037(2) -0.002(2) 0.0058(19) 0.026(2)
C8 0.086(4) 0.055(3) 0.054(3) 0.004(2) -0.019(3) 0.038(3)
C12 0.058(3) 0.038(3) 0.115(5) 0.014(3) -0.008(3) 0.005(2)
C3 0.060(2) 0.0323(19) 0.058(2) 0.0205(18) 0.021(2) 0.0207(18)
C19 0.039(2) 0.045(2) 0.078(3) 0.027(2) 0.013(2) 0.0063(18)
C6 0.084(4) 0.051(3) 0.058(3) 0.020(2) 0.005(3) 0.037(3)
N3 0.100(5) 0.069(4) 0.109(5) 0.012(3) 0.009(4) 0.001(3)
C16 0.066(3) 0.108(5) 0.042(2) 0.017(3) 0.023(2) 0.020(3)
C13 0.115(6) 0.066(4) 0.076(4) -0.016(3) -0.015(4) 0.037(4)
C7 0.082(4) 0.055(3) 0.113(5) 0.024(3) -0.038(4) 0.022(3)
C14 0.105(5) 0.094(5) 0.062(4) -0.015(4) 0.000(3) 0.051(5)
C21 0.053(3) 0.079(4) 0.134(6) 0.071(4) 0.026(3) 0.007(3)
O2 0.197(7) 0.057(3) 0.125(5) 0.020(3) 0.021(5) -0.008(4)
O1 0.109(5) 0.140(6) 0.178(7) 0.019(5) 0.035(5) -0.022(4)
C20 0.062(3) 0.092(4) 0.093(4) 0.029(4) 0.031(3) 0.035(3)
C18 0.078(4) 0.145(7) 0.083(4) 0.012(5) 0.041(4) 0.029(4)
C17 0.114(6) 0.193(10) 0.068(4) 0.070(5) 0.017(4) 0.006(6)

loop_
_atom_type_symbol
_atom_type_description
_atom_type_scat_dispersion_real
_atom_type_scat_dispersion_imag
_atom_type_scat_source
C C 0.0033 0.0016 'International Tables Vol C Tables 4.2.6.8 and 6.1.1.4'
H H 0.0000 0.0000 'International Tables Vol C Tables 4.2.6.8 and 6.1.1.4'
N N 0.0061 0.0033 'International Tables Vol C Tables 4.2.6.8 and 6.1.1.4'
O O 0.0106 0.0060 'International Tables Vol C Tables 4.2.6.8 and 6.1.1.4'
Cl Cl 0.1484 0.1585 'International Tables Vol C Tables 4.2.6.8 and 6.1.1.4'
Ni Ni 0.3393 1.1124 'International Tables Vol C Tables 4.2.6.8 and 6.1.1.4'

loop_
_geom_angle_atom_site_label_1
_geom_angle_atom_site_label_2
_geom_angle_atom_site_label_3
_geom_angle
_geom_angle_site_symmetry_1
_geom_angle_site_symmetry_3
N1 Ni1 N2 78.82(12) . .
N1 Ni1 Cl1 92.42(10) . .
N2 Ni1 Cl1 101.82(9) . .
N1 Ni1 Cl2 162.67(9) . 2_676
N2 Ni1 Cl2 93.04(9) . 2_676
Cl1 Ni1 Cl2 104.29(4) . 2_676
N1 Ni1 Cl2 93.63(9) . .
N2 Ni1 Cl2 152.50(9) . .
Cl1 Ni1 Cl2 104.92(5) . .
Cl2 Ni1 Cl2 86.57(5) 2_676 .
Ni1 Cl2 Ni1 93.43(5) 2_676 .
C9 N2 C10 119.0(3) . .
C9 N2 Ni1 114.7(3) . .
C10 N2 Ni1 126.3(2) . .
C1 N1 C5 118.8(3) . .
C1 N1 Ni1 126.5(3) . .
C5 N1 Ni1 114.0(2) . .
N1 C5 C4 123.0(4) . .
N1 C5 C9 115.1(3) . .
C4 C5 C9 121.9(4) . .
N2 C9 C5 116.7(3) . .
N2 C9 C8 126.1(4) . .
C5 C9 C8 117.1(3) . .
N1 C1 C2 122.5(4) . .
N1 C1 H1A 118.7 . .
C2 C1 H1A 118.7 . .
C15 C10 C11 124.8(4) . .
C15 C10 N2 118.1(4) . .
C11 C10 N2 117.1(4) . .
C5 C4 C3 116.9(4) . .
C5 C4 C6 120.5(4) . .
C3 C4 C6 122.5(4) . .
C10 C11 C12 112.4(5) . .
C10 C11 C19 120.8(4) . .
C12 C11 C19 126.7(5) . .
C1 C2 C3 118.4(4) . .
C1 C2 H2A 120.8 . .
C3 C2 H2A 120.8 . .
C14 C15 C10 117.4(6) . .
C14 C15 C16 118.4(6) . .
C10 C15 C16 124.2(4) . .
C7 C8 C9 114.4(5) . .
C7 C8 H8A 108.7 . .
C9 C8 H8A 108.7 . .
C7 C8 H8B 108.7 . .
C9 C8 H8B 108.7 . .
H8A C8 H8B 107.6 . .
C13 C12 N3 110.7(7) . .
C13 C12 C11 124.1(6) . .
N3 C12 C11 125.2(7) . .
C2 C3 C4 120.3(4) . .
C2 C3 H3A 119.9 . .
C4 C3 H3A 119.9 . .
C11 C19 C20 114.2(4) . .
C11 C19 C21 113.6(5) . .
C20 C19 C21 111.2(5) . .
C11 C19 H19A 105.6 . .
C20 C19 H19A 105.6 . .
C21 C19 H19A 105.6 . .
C7 C6 C4 114.1(4) . .
C7 C6 H6A 108.7 . .
C4 C6 H6A 108.7 . .
C7 C6 H6B 108.7 . .
C4 C6 H6B 108.7 . .
H6A C6 H6B 107.6 . .
O2 N3 O1 122.0(8) . .
O2 N3 C12 120.7(8) . .
O1 N3 C12 117.2(7) . .
C15 C16 C17 112.2(6) . .
C15 C16 C18 112.0(6) . .
C17 C16 C18 112.5(6) . .
C15 C16 H16A 106.5 . .
C17 C16 H16A 106.5 . .
C18 C16 H16A 106.5 . .
C12 C13 C14 119.9(6) . .
C12 C13 H13A 120.0 . .
C14 C13 H13A 120.0 . .
C8 C7 C6 124.5(5) . .
C8 C7 H7A 106.2 . .
C6 C7 H7A 106.2 . .
C8 C7 H7B 106.2 . .
C6 C7 H7B 106.2 . .
H7A C7 H7B 106.4 . .
C13 C14 C15 121.0(7) . .
C13 C14 H14A 119.5 . .
C15 C14 H14A 119.5 . .
C19 C21 H21A 109.5 . .
C19 C21 H21B 109.5 . .
H21A C21 H21B 109.5 . .
C19 C21 H21C 109.5 . .
H21A C21 H21C 109.5 . .
H21B C21 H21C 109.5 . .
C19 C20 H20A 109.5 . .
C19 C20 H20B 109.5 . .
H20A C20 H20B 109.5 . .
C19 C20 H20C 109.5 . .
H20A C20 H20C 109.5 . .
H20B C20 H20C 109.5 . .
C16 C18 H18A 109.5 . .
C16 C18 H18B 109.5 . .
H18A C18 H18B 109.5 . .
C16 C18 H18C 109.5 . .
H18A C18 H18C 109.5 . .
H18B C18 H18C 109.5 . .
C16 C17 H17A 109.5 . .
C16 C17 H17B 109.5 . .
H17A C17 H17B 109.5 . .
C16 C17 H17C 109.5 . .
H17A C17 H17C 109.5 . .
H17B C17 H17C 109.5 . .

loop_
_geom_bond_atom_site_label_1
_geom_bond_atom_site_label_2
_geom_bond_distance
_geom_bond_site_symmetry_2
Ni1 N1 2.046(3) .
Ni1 N2 2.090(3) .
Ni1 Cl1 2.2794(12) .
Ni1 Cl2 2.3491(10) 2_676
Ni1 Cl2 2.3705(12) .
Cl2 Ni1 2.3491(10) 2_676
N2 C9 1.278(5) .
N2 C10 1.450(5) .
N1 C1 1.334(5) .
N1 C5 1.351(5) .
C5 C4 1.390(5) .
C5 C9 1.475(5) .
C9 C8 1.514(6) .
C1 C2 1.386(5) .
C1 H1A 0.9500 .
C10 C15 1.400(6) .
C10 C11 1.410(6) .
C4 C3 1.401(6) .
C4 C6 1.521(6) .
C11 C12 1.446(8) .
C11 C19 1.501(7) .
C2 C3 1.386(6) .
C2 H2A 0.9500 .
C15 C14 1.387(8) .
C15 C16 1.490(9) .
C8 C7 1.411(7) .
C8 H8A 0.9900 .
C8 H8B 0.9900 .
C12 C13 1.345(11) .
C12 N3 1.375(9) .
C3 H3A 0.9500 .
C19 C20 1.524(7) .
C19 C21 1.529(7) .
C19 H19A 1.0000 .
C6 C7 1.416(8) .
C6 H6A 0.9900 .
C6 H6B 0.9900 .
N3 O2 1.235(8) .
N3 O1 1.255(9) .
C16 C17 1.533(9) .
C16 C18 1.534(9) .
C16 H16A 1.0000 .
C13 C14 1.385(12) .
C13 H13A 0.9500 .
C7 H7A 0.9900 .
C7 H7B 0.9900 .
C14 H14A 0.9500 .
C21 H21A 0.9800 .
C21 H21B 0.9800 .
C21 H21C 0.9800 .
C20 H20A 0.9800 .
C20 H20B 0.9800 .
C20 H20C 0.9800 .
C18 H18A 0.9800 .
C18 H18B 0.9800 .
C18 H18C 0.9800 .
C17 H17A 0.9800 .
C17 H17B 0.9800 .
C17 H17C 0.9800 .

loop_
_geom_torsion_atom_site_label_1
_geom_torsion_atom_site_label_2
_geom_torsion_atom_site_label_3
_geom_torsion_atom_site_label_4
_geom_torsion
_geom_torsion_site_symmetry_1
_geom_torsion_site_symmetry_4
N1 Ni1 Cl2 Ni1 -162.63(9) . 2_676
N2 Ni1 Cl2 Ni1 -90.01(19) . 2_676
Cl1 Ni1 Cl2 Ni1 103.89(5) . 2_676
Cl2 Ni1 Cl2 Ni1 0.0 2_676 2_676
N1 Ni1 N2 C9 -5.1(3) . .
Cl1 Ni1 N2 C9 85.1(3) . .
Cl2 Ni1 N2 C9 -169.6(3) 2_676 .
Cl2 Ni1 N2 C9 -81.2(3) . .
N1 Ni1 N2 C10 175.1(3) . .
Cl1 Ni1 N2 C10 -94.7(3) . .
Cl2 Ni1 N2 C10 10.5(3) 2_676 .
Cl2 Ni1 N2 C10 99.0(3) . .
N2 Ni1 N1 C1 177.7(3) . .
Cl1 Ni1 N1 C1 76.1(3) . .
Cl2 Ni1 N1 C1 -119.1(4) 2_676 .
Cl2 Ni1 N1 C1 -29.0(3) . .
N2 Ni1 N1 C5 7.2(3) . .
Cl1 Ni1 N1 C5 -94.4(3) . .
Cl2 Ni1 N1 C5 70.3(4) 2_676 .
Cl2 Ni1 N1 C5 160.5(3) . .
C1 N1 C5 C4 -0.4(6) . .
Ni1 N1 C5 C4 170.9(3) . .
C1 N1 C5 C9 -179.6(3) . .
Ni1 N1 C5 C9 -8.2(4) . .
C10 N2 C9 C5 -177.9(3) . .
Ni1 N2 C9 C5 2.2(5) . .
C10 N2 C9 C8 -0.9(7) . .
Ni1 N2 C9 C8 179.3(4) . .
N1 C5 C9 N2 4.0(5) . .
C4 C5 C9 N2 -175.1(4) . .
N1 C5 C9 C8 -173.3(4) . .
C4 C5 C9 C8 7.5(6) . .
C5 N1 C1 C2 1.1(6) . .
Ni1 N1 C1 C2 -169.0(3) . .
C9 N2 C10 C15 -87.8(5) . .
Ni1 N2 C10 C15 92.0(4) . .
C9 N2 C10 C11 94.0(4) . .
Ni1 N2 C10 C11 -86.2(4) . .
N1 C5 C4 C3 -1.4(6) . .
C9 C5 C4 C3 177.7(4) . .
N1 C5 C4 C6 179.8(4) . .
C9 C5 C4 C6 -1.1(6) . .
C15 C10 C11 C12 6.2(6) . .
N2 C10 C11 C12 -175.8(3) . .
C15 C10 C11 C19 -171.5(4) . .
N2 C10 C11 C19 6.6(5) . .
N1 C1 C2 C3 0.1(6) . .
C11 C10 C15 C14 -4.5(7) . .
N2 C10 C15 C14 177.5(4) . .
C11 C10 C15 C16 174.6(4) . .
N2 C10 C15 C16 -3.5(7) . .
N2 C9 C8 C7 160.8(6) . .
C5 C9 C8 C7 -22.2(8) . .
C10 C11 C12 C13 -4.0(8) . .
C19 C11 C12 C13 173.5(5) . .
C10 C11 C12 N3 175.1(6) . .
C19 C11 C12 N3 -7.4(9) . .
C1 C2 C3 C4 -2.0(6) . .
C5 C4 C3 C2 2.6(6) . .
C6 C4 C3 C2 -178.6(5) . .
C10 C11 C19 C20 -97.9(5) . .
C12 C11 C19 C20 84.8(6) . .
C10 C11 C19 C21 133.0(4) . .
C12 C11 C19 C21 -44.3(6) . .
C5 C4 C6 C7 9.5(8) . .
C3 C4 C6 C7 -169.2(6) . .
C13 C12 N3 O2 -49.3(10) . .
C11 C12 N3 O2 131.5(7) . .
C13 C12 N3 O1 132.0(8) . .
C11 C12 N3 O1 -47.2(10) . .
C14 C15 C16 C17 -60.6(8) . .
C10 C15 C16 C17 120.4(6) . .
C14 C15 C16 C18 67.0(7) . .
C10 C15 C16 C18 -112.0(6) . .
N3 C12 C13 C14 -179.0(6) . .
C11 C12 C13 C14 0.2(10) . .
C9 C8 C7 C6 34.1(11) . .
C4 C6 C7 C8 -27.6(11) . .
C12 C13 C14 C15 2.0(11) . .
C10 C15 C14 C13 0.0(9) . .
C16 C15 C14 C13 -179.1(6) . .

loop_
_platon_squeeze_void_nr
_platon_squeeze_void_average_x
_platon_squeeze_void_average_y
_platon_squeeze_void_average_z
_platon_squeeze_void_volume
_platon_squeeze_void_count_electrons
1 0.500 0.500 0.000 310.1 105.6
